data_7019862
loop_
_publ_author_name
'Zhang, Jingshun'
'Gao, Wei'
'Lang, Xiaomei'
'Wu, Qiaolin'
'Zhang, Lei'
'Mu, Ying'

_publ_section_title
;
 Ni(ii) and Fe(ii) complexes based on bis(imino)aryl pincer ligands:
 synthesis, structural characterization and catalytic activities.
;
_journal_issue 32
_journal_name_full 'Dalton transactions (Cambridge, England : 2003)'
_journal_page_first 9639
_journal_page_last 9645
_journal_paper_doi 10.1039/c2dt30778b
_journal_volume 41
_journal_year 2012
_chemical_formula_sum 'C32 H39 Cl2 Fe Li N2 O2'
_chemical_formula_weight 617.34
_chemical_name_systematic
;
?
;
_space_group_IT_number 14
_symmetry_cell_setting monoclinic
_symmetry_space_group_name_Hall '-P 2ybc'
_symmetry_space_group_name_H-M 'P 1 21/c 1'
_atom_sites_solution_hydrogens geom
_atom_sites_solution_primary direct
_atom_sites_solution_secondary difmap
_audit_creation_method SHELXL-97
_cell_angle_alpha 90.00
_cell_angle_beta 93.5040(10)
_cell_angle_gamma 90.00
_cell_formula_units_Z 4
_cell_length_a 9.7112(9)
_cell_length_b 21.3935(19)
_cell_length_c 15.7623(14)
_cell_measurement_reflns_used 4827
_cell_measurement_temperature 185(2)
_cell_measurement_theta_max 23.18
_cell_measurement_theta_min 2.30
_cell_volume 3268.6(5)
_computing_cell_refinement 'Bruker SMART'
_computing_data_collection 'Bruker SMART'
_computing_data_reduction 'Bruker SAINT'
_computing_molecular_graphics 'Bruker SHELXTL'
_computing_publication_material 'Bruker SHELXTL'
_computing_structure_refinement 'SHELXL-97 (Sheldrick, 1997)'
_computing_structure_solution 'SHELXS-97 (Sheldrick, 1990)'
_diffrn_ambient_temperature 185(2)
_diffrn_measured_fraction_theta_full 0.997
_diffrn_measured_fraction_theta_max 0.997
_diffrn_radiation_monochromator graphite
_diffrn_radiation_source 'fine-focus sealed tube'
_diffrn_radiation_type MoK\a
_diffrn_radiation_wavelength 0.71073
_diffrn_reflns_av_R_equivalents 0.0252
_diffrn_reflns_av_sigmaI/netI 0.0313
_diffrn_reflns_limit_h_max 11
_diffrn_reflns_limit_h_min -11
_diffrn_reflns_limit_k_max 26
_diffrn_reflns_limit_k_min -20
_diffrn_reflns_limit_l_max 18
_diffrn_reflns_limit_l_min -19
_diffrn_reflns_number 18242
_diffrn_reflns_theta_full 26.06
_diffrn_reflns_theta_max 26.06
_diffrn_reflns_theta_min 1.61
_exptl_absorpt_coefficient_mu 0.654
_exptl_absorpt_correction_T_max 0.9618
_exptl_absorpt_correction_T_min 0.9435
_exptl_absorpt_correction_type multi-scan
_exptl_absorpt_process_details 'SADABS; Bruker, 2000'
_exptl_crystal_colour red
_exptl_crystal_density_diffrn 1.255
_exptl_crystal_density_method 'not measured'
_exptl_crystal_description block
_exptl_crystal_F_000 1296
_exptl_crystal_size_max 0.09
_exptl_crystal_size_mid 0.08
_exptl_crystal_size_min 0.06
_refine_diff_density_max 1.137
_refine_diff_density_min -0.531
_refine_diff_density_rms 0.081
_refine_ls_extinction_method none
_refine_ls_goodness_of_fit_ref 1.068
_refine_ls_hydrogen_treatment constr
_refine_ls_matrix_type full
_refine_ls_number_parameters 402
_refine_ls_number_reflns 6436
_refine_ls_number_restraints 88
_refine_ls_restrained_S_all 1.063
_refine_ls_R_factor_all 0.0889
_refine_ls_R_factor_gt 0.0639
_refine_ls_shift/su_max 0.002
_refine_ls_shift/su_mean 0.000
_refine_ls_structure_factor_coef Fsqd
_refine_ls_weighting_details 'calc w=1/[\s^2^(Fo^2^)+(0.1173P)^2^+2.8435P] where P=(Fo^2^+2Fc^2^)/3'
_refine_ls_weighting_scheme calc
_refine_ls_wR_factor_gt 0.1909
_refine_ls_wR_factor_ref 0.2111
_reflns_number_gt 4605
_reflns_number_total 6436
_reflns_threshold_expression >2sigma(I)
_cod_data_source_file c2dt30778b.txt
_cod_data_source_block complex_4
_cod_depositor_comments
;
The following automatic conversions were performed:

'_symmetry_cell_setting' value 'Monoclinic' changed to 'monoclinic'
according to /home/saulius/struct/CIF-dictionaries/cif_core.dic
dictionary named 'cif_core.dic' version 2.4.1 from
2010-06-29.

'_exptl_absorpt_correction_type' value 'Multi-scan'
changed to 'multi-scan' according to
/home/saulius/struct/CIF-dictionaries/cif_core.dic dictionary named
'cif_core.dic' version 2.4.1 from 2010-06-29.

Automatic conversion script
Id: cif_fix_values 1891 2012-01-12 08:04:46Z andrius 
;
_cod_original_sg_symbol_H-M P2(1)/c
_cod_database_code 7019862

loop_
_symmetry_equiv_pos_as_xyz
'x, y, z'
'-x, y+1/2, -z+1/2'
'-x, -y, -z'
'x, -y-1/2, z-1/2'

loop_
_atom_site_label
_atom_site_type_symbol
_atom_site_fract_x
_atom_site_fract_y
_atom_site_fract_z
_atom_site_U_iso_or_equiv
_atom_site_adp_type
_atom_site_occupancy
_atom_site_symmetry_multiplicity
_atom_site_calc_flag
_atom_site_refinement_flags
_atom_site_disorder_assembly
_atom_site_disorder_group
C1 C -0.0337(4) 0.38586(19) 0.2770(2) 0.0468(9) Uani 1 1 d . . .
C2 C -0.0624(4) 0.4392(2) 0.3240(3) 0.0516(10) Uani 1 1 d . . .
C3 C -0.1832(5) 0.4433(2) 0.3695(3) 0.0670(13) Uani 1 1 d . . .
H3 H -0.2010 0.4793 0.4024 0.080 Uiso 1 1 calc R . .
C4 C -0.2755(5) 0.3935(2) 0.3651(4) 0.0793(16) Uani 1 1 d . . .
H4 H -0.3577 0.3961 0.3947 0.095 Uiso 1 1 calc R . .
C5 C -0.2502(5) 0.3404(2) 0.3185(3) 0.0681(13) Uani 1 1 d . . .
H5 H -0.3140 0.3067 0.3158 0.082 Uiso 1 1 calc R . .
C6 C -0.1289(4) 0.3374(2) 0.2755(3) 0.0518(10) Uani 1 1 d . . .
C7 C 0.0357(4) 0.4911(2) 0.3203(3) 0.0524(10) Uani 1 1 d . . .
H7 H 0.0229 0.5282 0.3520 0.063 Uiso 1 1 calc R . .
C8 C -0.0928(4) 0.2819(2) 0.2246(3) 0.0526(10) Uani 1 1 d . . .
H8 H -0.1511 0.2462 0.2218 0.063 Uiso 1 1 calc R . .
C9 C 0.2297(4) 0.5383(2) 0.2666(3) 0.0565(11) Uani 1 1 d . . .
C10 C 0.3443(5) 0.5442(3) 0.3236(3) 0.0758(15) Uani 1 1 d . . .
C11 C 0.4338(6) 0.5946(3) 0.3098(4) 0.094(2) Uani 1 1 d . . .
H11 H 0.5132 0.6002 0.3473 0.113 Uiso 1 1 calc R . .
C12 C 0.4096(7) 0.6355(3) 0.2446(5) 0.096(2) Uani 1 1 d . . .
H12 H 0.4715 0.6692 0.2373 0.115 Uiso 1 1 calc R . .
C13 C 0.2962(6) 0.6283(2) 0.1893(4) 0.0778(16) Uani 1 1 d . . .
H13 H 0.2802 0.6572 0.1440 0.093 Uiso 1 1 calc R . .
C14 C 0.2051(5) 0.5796(2) 0.1986(3) 0.0620(12) Uani 1 1 d . . .
C15 C 0.0833(5) 0.5715(2) 0.1368(3) 0.0721(13) Uani 1 1 d . . .
H15A H 0.0834 0.5290 0.1135 0.108 Uiso 1 1 calc R . .
H15B H 0.0886 0.6018 0.0905 0.108 Uiso 1 1 calc R . .
H15C H -0.0017 0.5783 0.1658 0.108 Uiso 1 1 calc R . .
C16 C 0.3703(7) 0.4973(3) 0.3953(4) 0.099(2) Uani 1 1 d . . .
H16A H 0.3003 0.5025 0.4370 0.148 Uiso 1 1 calc R . .
H16B H 0.4621 0.5044 0.4229 0.148 Uiso 1 1 calc R . .
H16C H 0.3651 0.4548 0.3722 0.148 Uiso 1 1 calc R . .
C17 C 0.0527(4) 0.22771(19) 0.1386(3) 0.0534(10) Uani 1 1 d . . .
C18 C 0.1354(5) 0.1823(2) 0.1804(3) 0.0593(11) Uani 1 1 d . . .
C19 C 0.1739(6) 0.1305(2) 0.1342(4) 0.0752(14) Uani 1 1 d . . .
H19 H 0.2294 0.0990 0.1615 0.090 Uiso 1 1 calc R . .
C20 C 0.1331(7) 0.1244(3) 0.0500(4) 0.0832(16) Uani 1 1 d . . .
H20 H 0.1591 0.0884 0.0195 0.100 Uiso 1 1 calc R . .
C21 C 0.0543(7) 0.1702(3) 0.0092(4) 0.0879(18) Uani 1 1 d . . .
H21 H 0.0278 0.1657 -0.0495 0.106 Uiso 1 1 calc R . .
C22 C 0.0130(6) 0.2229(2) 0.0524(3) 0.0705(13) Uani 1 1 d . . .
C23 C -0.0753(8) 0.2734(3) 0.0082(4) 0.103(2) Uani 1 1 d . . .
H23A H -0.1019 0.2602 -0.0500 0.155 Uiso 1 1 calc R . .
H23B H -0.0225 0.3124 0.0068 0.155 Uiso 1 1 calc R . .
H23C H -0.1583 0.2801 0.0394 0.155 Uiso 1 1 calc R . .
C24 C 0.1807(6) 0.1898(2) 0.2725(3) 0.0763(14) Uani 1 1 d . . .
H24A H 0.2364 0.2278 0.2801 0.114 Uiso 1 1 calc R . .
H24B H 0.2358 0.1535 0.2915 0.114 Uiso 1 1 calc R . .
H24C H 0.0994 0.1930 0.3062 0.114 Uiso 1 1 calc R . .
C25 C 0.5651(7) 0.4872(3) 0.1535(5) 0.0955(19) Uani 1 1 d . A .
H25A H 0.5624 0.4709 0.2121 0.115 Uiso 1 1 calc R . .
H25B H 0.4925 0.5195 0.1447 0.115 Uiso 1 1 calc R . .
C26 C 0.7006(7) 0.5142(3) 0.1405(4) 0.0904(17) Uani 1 1 d . . .
H26A H 0.7511 0.5230 0.1957 0.108 Uiso 1 1 calc R . .
H26B H 0.6913 0.5535 0.1076 0.108 Uiso 1 1 calc R . .
C27 C 0.7737(5) 0.4662(3) 0.0925(4) 0.0774(14) Uani 1 1 d . . .
H27A H 0.8360 0.4859 0.0528 0.093 Uiso 1 1 calc R . .
H27B H 0.8282 0.4381 0.1315 0.093 Uiso 1 1 calc R . .
C28 C 0.6627(6) 0.4326(4) 0.0467(5) 0.112(3) Uani 1 1 d . A .
H28A H 0.6451 0.4507 -0.0108 0.134 Uiso 1 1 calc R . .
H28B H 0.6883 0.3881 0.0404 0.134 Uiso 1 1 calc R . .
C29A C 0.4078(12) 0.2963(5) -0.0370(5) 0.083(3) Uani 0.678(12) 1 d PU A 1
H29A H 0.4239 0.3343 -0.0708 0.099 Uiso 0.678(12) 1 calc PR A 1
H29B H 0.3080 0.2864 -0.0415 0.099 Uiso 0.678(12) 1 calc PR A 1
C30A C 0.4894(13) 0.2432(5) -0.0668(6) 0.098(3) Uani 0.678(12) 1 d PU A 1
H30A H 0.5817 0.2570 -0.0828 0.118 Uiso 0.678(12) 1 calc PR A 1
H30B H 0.4413 0.2220 -0.1160 0.118 Uiso 0.678(12) 1 calc PR A 1
C31A C 0.5000(16) 0.2016(6) 0.0092(8) 0.087(3) Uani 0.678(12) 1 d PU A 1
H31A H 0.5911 0.1807 0.0143 0.104 Uiso 0.678(12) 1 calc PR A 1
H31B H 0.4270 0.1693 0.0052 0.104 Uiso 0.678(12) 1 calc PR A 1
C32A C 0.4821(13) 0.2438(4) 0.0841(6) 0.083(3) Uani 0.678(12) 1 d PU A 1
H32A H 0.4041 0.2296 0.1169 0.099 Uiso 0.678(12) 1 calc PR A 1
H32B H 0.5669 0.2446 0.1222 0.099 Uiso 0.678(12) 1 calc PR A 1
C29B C 0.377(3) 0.2633(14) -0.010(2) 0.117(8) Uani 0.322(12) 1 d PU A 2
H29C H 0.2833 0.2569 0.0107 0.141 Uiso 0.322(12) 1 calc PR A 2
H29D H 0.3655 0.2832 -0.0667 0.141 Uiso 0.322(12) 1 calc PR A 2
C30B C 0.439(3) 0.2064(16) -0.018(3) 0.111(8) Uani 0.322(12) 1 d PU A 2
H30C H 0.4430 0.1946 -0.0782 0.133 Uiso 0.322(12) 1 calc PR A 2
H30D H 0.3888 0.1735 0.0120 0.133 Uiso 0.322(12) 1 calc PR A 2
C31B C 0.586(3) 0.2157(10) 0.0244(15) 0.089(6) Uani 0.322(12) 1 d PU A 2
H31C H 0.6181 0.1778 0.0556 0.106 Uiso 0.322(12) 1 calc PR A 2
H31D H 0.6527 0.2264 -0.0183 0.106 Uiso 0.322(12) 1 calc PR A 2
C32B C 0.566(3) 0.2698(10) 0.0847(13) 0.083(5) Uani 0.322(12) 1 d PU A 2
H32C H 0.5447 0.2542 0.1416 0.100 Uiso 0.322(12) 1 calc PR A 2
H32D H 0.6505 0.2958 0.0907 0.100 Uiso 0.322(12) 1 calc PR A 2
Cl1 Cl 0.36575(9) 0.35089(5) 0.25249(6) 0.0508(3) Uani 1 1 d . . .
Cl2 Cl 0.17187(10) 0.40732(5) 0.06460(6) 0.0477(3) Uani 1 1 d . . .
Fe1 Fe 0.13719(6) 0.38220(3) 0.20840(4) 0.0526(2) Uani 1 1 d . . .
Li1 Li 0.4023(8) 0.3762(4) 0.1089(5) 0.0629(19) Uani 1 1 d . A .
N1 N 0.0179(3) 0.28286(15) 0.1847(2) 0.0508(8) Uani 1 1 d . . .
N2 N 0.1381(3) 0.48571(16) 0.2742(2) 0.0521(8) Uani 1 1 d . . .
O1 O 0.4544(4) 0.30475(15) 0.0478(2) 0.0717(9) Uani 1 1 d . . .
O2 O 0.5424(3) 0.43747(17) 0.0932(2) 0.0765(10) Uani 1 1 d . . .

loop_
_atom_site_aniso_label
_atom_site_aniso_U_11
_atom_site_aniso_U_22
_atom_site_aniso_U_33
_atom_site_aniso_U_23
_atom_site_aniso_U_13
_atom_site_aniso_U_12
C1 0.042(2) 0.056(2) 0.043(2) 0.0061(17) 0.0045(16) 0.0000(17)
C2 0.052(2) 0.055(2) 0.049(2) 0.0091(18) 0.0118(17) 0.0029(18)
C3 0.066(3) 0.060(3) 0.078(3) 0.010(2) 0.031(2) 0.007(2)
C4 0.065(3) 0.076(3) 0.101(4) 0.015(3) 0.043(3) 0.007(3)
C5 0.054(3) 0.067(3) 0.085(3) 0.016(3) 0.017(2) -0.002(2)
C6 0.046(2) 0.055(2) 0.054(2) 0.0172(19) 0.0057(17) -0.0010(17)
C7 0.057(2) 0.053(2) 0.049(2) -0.0006(18) 0.0098(18) 0.0025(19)
C8 0.050(2) 0.051(2) 0.057(2) 0.0077(19) -0.0016(19) -0.0076(18)
C9 0.054(2) 0.058(3) 0.059(3) -0.016(2) 0.014(2) -0.0078(19)
C10 0.067(3) 0.101(4) 0.061(3) -0.030(3) 0.010(2) -0.017(3)
C11 0.067(3) 0.129(5) 0.087(4) -0.055(4) 0.011(3) -0.034(3)
C12 0.103(5) 0.094(4) 0.096(5) -0.034(4) 0.045(4) -0.044(4)
C13 0.083(4) 0.062(3) 0.092(4) -0.022(3) 0.033(3) -0.021(3)
C14 0.066(3) 0.048(2) 0.074(3) -0.008(2) 0.022(2) -0.007(2)
C15 0.070(3) 0.059(3) 0.087(4) 0.013(3) 0.005(3) 0.001(2)
C16 0.087(4) 0.143(6) 0.063(3) -0.020(4) -0.015(3) -0.001(4)
C17 0.055(2) 0.046(2) 0.059(3) 0.0039(19) -0.0004(19) -0.0072(18)
C18 0.061(3) 0.044(2) 0.073(3) 0.007(2) 0.003(2) -0.0081(19)
C19 0.072(3) 0.052(3) 0.103(4) 0.003(3) 0.009(3) -0.001(2)
C20 0.109(5) 0.057(3) 0.085(4) -0.013(3) 0.019(3) 0.000(3)
C21 0.139(6) 0.060(3) 0.064(3) -0.010(3) 0.006(3) -0.017(3)
C22 0.093(4) 0.056(3) 0.061(3) 0.001(2) -0.007(3) -0.008(3)
C23 0.159(6) 0.071(4) 0.075(4) 0.003(3) -0.043(4) 0.005(4)
C24 0.096(4) 0.060(3) 0.070(3) 0.012(2) -0.017(3) 0.004(3)
C25 0.097(4) 0.077(4) 0.116(5) -0.034(3) 0.034(4) -0.009(3)
C26 0.103(4) 0.081(4) 0.088(4) -0.013(3) 0.009(3) -0.025(3)
C27 0.058(3) 0.089(4) 0.085(4) 0.019(3) 0.002(3) -0.005(3)
C28 0.078(4) 0.122(5) 0.141(6) -0.062(5) 0.046(4) -0.029(4)
C29A 0.111(7) 0.084(6) 0.053(5) -0.011(4) -0.003(4) 0.027(6)
C30A 0.121(8) 0.085(6) 0.088(5) -0.024(4) 0.009(6) 0.023(6)
C31A 0.096(9) 0.063(5) 0.103(8) -0.006(5) 0.016(7) 0.013(7)
C32A 0.108(8) 0.060(5) 0.082(5) 0.013(4) 0.023(5) 0.009(5)
C29B 0.101(13) 0.104(14) 0.144(18) 0.002(14) -0.021(13) 0.007(12)
C30B 0.110(15) 0.085(12) 0.141(17) -0.033(13) 0.029(12) -0.024(11)
C31B 0.111(12) 0.067(10) 0.089(12) -0.001(8) 0.021(11) 0.025(10)
C32B 0.100(14) 0.072(12) 0.077(10) 0.004(8) 0.003(10) 0.019(10)
Cl1 0.0350(5) 0.0694(7) 0.0478(5) 0.0073(4) -0.0006(4) 0.0018(4)
Cl2 0.0480(5) 0.0556(6) 0.0400(5) 0.0136(4) 0.0082(4) 0.0076(4)
Fe1 0.0435(3) 0.0642(4) 0.0510(4) 0.0041(3) 0.0104(3) -0.0010(3)
Li1 0.053(4) 0.065(5) 0.072(5) -0.007(4) 0.016(4) -0.002(3)
N1 0.0522(19) 0.0482(19) 0.0518(19) 0.0037(15) 0.0006(15) -0.0019(15)
N2 0.0486(18) 0.056(2) 0.0528(19) -0.0036(16) 0.0108(15) -0.0040(15)
O1 0.088(2) 0.062(2) 0.064(2) -0.0095(16) 0.0005(18) 0.0076(17)
O2 0.0615(19) 0.080(2) 0.091(2) -0.0268(19) 0.0290(17) -0.0176(17)

loop_
_atom_type_symbol
_atom_type_description
_atom_type_scat_dispersion_real
_atom_type_scat_dispersion_imag
_atom_type_scat_source
C C 0.0033 0.0016 'International Tables Vol C Tables 4.2.6.8 and 6.1.1.4'
H H 0.0000 0.0000 'International Tables Vol C Tables 4.2.6.8 and 6.1.1.4'
N N 0.0061 0.0033 'International Tables Vol C Tables 4.2.6.8 and 6.1.1.4'
O O 0.0106 0.0060 'International Tables Vol C Tables 4.2.6.8 and 6.1.1.4'
Cl Cl 0.1484 0.1585 'International Tables Vol C Tables 4.2.6.8 and 6.1.1.4'
Fe Fe 0.3463 0.8444 'International Tables Vol C Tables 4.2.6.8 and 6.1.1.4'
Li Li -0.0003 0.0001 'International Tables Vol C Tables 4.2.6.8 and 6.1.1.4'

loop_
_geom_angle_atom_site_label_1
_geom_angle_atom_site_label_2
_geom_angle_atom_site_label_3
_geom_angle
C6 C1 C2 117.7(4)
C6 C1 Fe1 121.7(3)
C2 C1 Fe1 120.5(3)
C1 C2 C3 121.2(4)
C1 C2 C7 116.5(3)
C3 C2 C7 122.3(4)
C4 C3 C2 118.6(4)
C4 C3 H3 120.7
C2 C3 H3 120.7
C5 C4 C3 121.4(4)
C5 C4 H4 119.3
C3 C4 H4 119.3
C4 C5 C6 118.6(5)
C4 C5 H5 120.7
C6 C5 H5 120.7
C1 C6 C5 122.6(4)
C1 C6 C8 115.3(4)
C5 C6 C8 122.2(4)
N2 C7 C2 119.1(4)
N2 C7 H7 120.4
C2 C7 H7 120.4
N1 C8 C6 119.0(4)
N1 C8 H8 120.5
C6 C8 H8 120.5
C10 C9 C14 122.0(4)
C10 C9 N2 119.3(4)
C14 C9 N2 118.6(4)
C9 C10 C11 116.4(6)
C9 C10 C16 120.6(5)
C11 C10 C16 122.9(5)
C12 C11 C10 121.9(6)
C12 C11 H11 119.0
C10 C11 H11 119.0
C11 C12 C13 120.2(5)
C11 C12 H12 119.9
C13 C12 H12 119.9
C12 C13 C14 120.8(6)
C12 C13 H13 119.6
C14 C13 H13 119.6
C13 C14 C9 118.5(5)
C13 C14 C15 120.3(5)
C9 C14 C15 121.2(4)
C14 C15 H15A 109.5
C14 C15 H15B 109.5
H15A C15 H15B 109.5
C14 C15 H15C 109.5
H15A C15 H15C 109.5
H15B C15 H15C 109.5
C10 C16 H16A 109.5
C10 C16 H16B 109.5
H16A C16 H16B 109.5
C10 C16 H16C 109.5
H16A C16 H16C 109.5
H16B C16 H16C 109.5
C22 C17 C18 121.7(4)
C22 C17 N1 119.6(4)
C18 C17 N1 118.5(4)
C19 C18 C17 118.2(5)
C19 C18 C24 121.3(5)
C17 C18 C24 120.5(4)
C20 C19 C18 120.9(5)
C20 C19 H19 119.6
C18 C19 H19 119.6
C19 C20 C21 120.3(5)
C19 C20 H20 119.9
C21 C20 H20 119.9
C20 C21 C22 121.1(5)
C20 C21 H21 119.4
C22 C21 H21 119.4
C21 C22 C17 117.9(5)
C21 C22 C23 121.5(5)
C17 C22 C23 120.6(5)
C22 C23 H23A 109.5
C22 C23 H23B 109.5
H23A C23 H23B 109.5
C22 C23 H23C 109.5
H23A C23 H23C 109.5
H23B C23 H23C 109.5
C18 C24 H24A 109.5
C18 C24 H24B 109.5
H24A C24 H24B 109.5
C18 C24 H24C 109.5
H24A C24 H24C 109.5
H24B C24 H24C 109.5
O2 C25 C26 107.6(4)
O2 C25 H25A 110.2
C26 C25 H25A 110.2
O2 C25 H25B 110.2
C26 C25 H25B 110.2
H25A C25 H25B 108.5
C25 C26 C27 105.2(4)
C25 C26 H26A 110.7
C27 C26 H26A 110.7
C25 C26 H26B 110.7
C27 C26 H26B 110.7
H26A C26 H26B 108.8
C28 C27 C26 103.5(5)
C28 C27 H27A 111.1
C26 C27 H27A 111.1
C28 C27 H27B 111.1
C26 C27 H27B 111.1
H27A C27 H27B 109.0
O2 C28 C27 108.4(5)
O2 C28 H28A 110.0
C27 C28 H28A 110.0
O2 C28 H28B 110.0
C27 C28 H28B 110.0
H28A C28 H28B 108.4
O1 C29A C30A 104.8(7)
O1 C29A H29A 110.8
C30A C29A H29A 110.8
O1 C29A H29B 110.8
C30A C29A H29B 110.8
H29A C29A H29B 108.9
C29A C30A C31A 102.4(8)
C29A C30A H30A 111.3
C31A C30A H30A 111.3
C29A C30A H30B 111.3
C31A C30A H30B 111.3
H30A C30A H30B 109.2
C30A C31A C32A 105.5(8)
C30A C31A H31A 110.6
C32A C31A H31A 110.6
C30A C31A H31B 110.6
C32A C31A H31B 110.6
H31A C31A H31B 108.8
O1 C32A C31A 105.0(7)
O1 C32A H32A 110.7
C31A C32A H32A 110.7
O1 C32A H32B 110.7
C31A C32A H32B 110.7
H32A C32A H32B 108.8
C30B C29B O1 112(2)
C30B C29B H29C 109.1
O1 C29B H29C 109.1
C30B C29B H29D 109.1
O1 C29B H29D 109.1
H29C C29B H29D 107.8
C29B C30B C31B 104(2)
C29B C30B H30C 110.8
C31B C30B H30C 110.9
C29B C30B H30D 110.9
C31B C30B H30D 110.9
H30C C30B H30D 108.9
C32B C31B C30B 103(2)
C32B C31B H31C 111.3
C30B C31B H31C 111.3
C32B C31B H31D 111.3
C30B C31B H31D 111.3
H31C C31B H31D 109.2
O1 C32B C31B 105.6(16)
O1 C32B H32C 110.6
C31B C32B H32C 110.6
O1 C32B H32D 110.6
C31B C32B H32D 110.6
H32C C32B H32D 108.7
Li1 Cl1 Fe1 81.29(19)
Fe1 Cl2 Li1 81.00(19)
C1 Fe1 Cl2 131.76(11)
C1 Fe1 Cl1 129.14(11)
Cl2 Fe1 Cl1 99.11(4)
C1 Fe1 N1 73.74(14)
Cl2 Fe1 N1 98.32(9)
Cl1 Fe1 N1 103.02(9)
C1 Fe1 N2 73.85(14)
Cl2 Fe1 N2 101.72(9)
Cl1 Fe1 N2 98.73(9)
N1 Fe1 N2 147.54(11)
O1 Li1 O2 105.8(4)
O1 Li1 Cl1 111.2(4)
O2 Li1 Cl1 115.3(4)
O1 Li1 Cl2 110.5(4)
O2 Li1 Cl2 115.4(4)
Cl1 Li1 Cl2 98.6(3)
C8 N1 C17 117.8(4)
C8 N1 Fe1 110.2(3)
C17 N1 Fe1 132.0(3)
C7 N2 C9 119.0(3)
C7 N2 Fe1 109.9(3)
C9 N2 Fe1 131.0(2)
C29A O1 C32B 121.4(9)
C29A O1 C32A 107.7(6)
C32B O1 C32A 40.4(9)
C29A O1 C29B 36.2(12)
C32B O1 C29B 107.0(14)
C32A O1 C29B 76.9(13)
C29A O1 Li1 120.7(5)
C32B O1 Li1 116.2(9)
C32A O1 Li1 125.3(5)
C29B O1 Li1 131.9(12)
C28 O2 C25 107.4(4)
C28 O2 Li1 129.0(4)
C25 O2 Li1 120.2(4)

loop_
_geom_bond_atom_site_label_1
_geom_bond_atom_site_label_2
_geom_bond_distance
C1 C6 1.388(6)
C1 C2 1.398(6)
C1 Fe1 2.037(4)
C2 C3 1.415(6)
C2 C7 1.466(6)
C3 C4 1.391(7)
C3 H3 0.9500
C4 C5 1.383(7)
C4 H4 0.9500
C5 C6 1.395(6)
C5 H5 0.9500
C6 C8 1.488(6)
C7 N2 1.273(5)
C7 H7 0.9500
C8 N1 1.279(5)
C8 H8 0.9500
C9 C10 1.392(7)
C9 C14 1.398(7)
C9 N2 1.444(5)
C10 C11 1.410(8)
C10 C16 1.521(9)
C11 C12 1.360(10)
C11 H11 0.9500
C12 C13 1.370(9)
C12 H12 0.9500
C13 C14 1.381(6)
C13 H13 0.9500
C14 C15 1.496(7)
C15 H15A 0.9800
C15 H15B 0.9800
C15 H15C 0.9800
C16 H16A 0.9800
C16 H16B 0.9800
C16 H16C 0.9800
C17 C22 1.392(6)
C17 C18 1.400(6)
C17 N1 1.437(5)
C18 C19 1.389(7)
C18 C24 1.500(7)
C19 C20 1.369(8)
C19 H19 0.9500
C20 C21 1.379(8)
C20 H20 0.9500
C21 C22 1.388(7)
C21 H21 0.9500
C22 C23 1.521(8)
C23 H23A 0.9800
C23 H23B 0.9800
C23 H23C 0.9800
C24 H24A 0.9800
C24 H24B 0.9800
C24 H24C 0.9800
C25 O2 1.435(6)
C25 C26 1.462(8)
C25 H25A 0.9900
C25 H25B 0.9900
C26 C27 1.480(8)
C26 H26A 0.9900
C26 H26B 0.9900
C27 C28 1.452(8)
C27 H27A 0.9900
C27 H27B 0.9900
C28 O2 1.420(6)
C28 H28A 0.9900
C28 H28B 0.9900
C29A O1 1.397(9)
C29A C30A 1.478(12)
C29A H29A 0.9900
C29A H29B 0.9900
C30A C31A 1.491(18)
C30A H30A 0.9900
C30A H30B 0.9900
C31A C32A 1.505(15)
C31A H31A 0.9900
C31A H31B 0.9900
C32A O1 1.442(9)
C32A H32A 0.9900
C32A H32B 0.9900
C29B C30B 1.37(4)
C29B O1 1.45(3)
C29B H29C 0.9900
C29B H29D 0.9900
C30B C31B 1.55(4)
C30B H30C 0.9900
C30B H30D 0.9900
C31B C32B 1.52(3)
C31B H31C 0.9900
C31B H31D 0.9900
C32B O1 1.413(19)
C32B H32C 0.9900
C32B H32D 0.9900
Cl1 Li1 2.375(8)
Cl1 Fe1 2.3811(11)
Cl2 Fe1 2.3733(10)
Cl2 Li1 2.397(8)
Fe1 N1 2.438(3)
Fe1 N2 2.445(3)
Li1 O1 1.891(8)
Li1 O2 1.917(8)
